data_7213868
loop_
_publ_author_name
'Ding, Caixia'
'Rui, Xing'
'Wang, Cheng'
'Xie, Yongshu'

_publ_section_title
;
 Coordination polymers of a multipyridyl and pyrazolyl ligand with
 conformational flexibility: syntheses, structures and luminescence
;
_journal_issue 6
_journal_name_full CrystEngComm
_journal_page_first 1010
_journal_paper_doi 10.1039/c3ce42147c
_journal_volume 16
_journal_year 2014
_chemical_formula_sum 'C32 H24 N10'
_chemical_formula_weight 548.61
_chemical_name_systematic
; 
 ? 
;
_space_group_IT_number 14
_symmetry_cell_setting monoclinic
_symmetry_space_group_name_Hall '-P 2ybc'
_symmetry_space_group_name_H-M 'P 1 21/c 1'
_atom_sites_solution_hydrogens geom
_atom_sites_solution_primary direct
_atom_sites_solution_secondary difmap
_audit_creation_method SHELXL-97
_cell_angle_alpha 90.00
_cell_angle_beta 101.5190(10)
_cell_angle_gamma 90.00
_cell_formula_units_Z 4
_cell_length_a 18.3083(18)
_cell_length_b 6.8191(5)
_cell_length_c 22.558(2)
_cell_measurement_reflns_used 3863
_cell_measurement_temperature 298(2)
_cell_measurement_theta_max 26.054
_cell_measurement_theta_min 3.127
_cell_volume 2759.6(4)
_computing_cell_refinement 'Bruker SMART'
_computing_data_collection 'Bruker SMART'
_computing_data_reduction 'Bruker SHELXTL'
_computing_molecular_graphics 'Bruker SHELXTL'
_computing_publication_material 'Bruker SHELXTL'
_computing_structure_refinement 'SHELXL-97 (Sheldrick, 1997)'
_computing_structure_solution 'SHELXS-97 (Sheldrick, 1990)'
_diffrn_ambient_temperature 298(2)
_diffrn_measured_fraction_theta_full 0.999
_diffrn_measured_fraction_theta_max 0.999
_diffrn_measurement_device_type 'CCD area detector'
_diffrn_measurement_method 'phi and omega scans'
_diffrn_radiation_monochromator graphite
_diffrn_radiation_source 'fine-focus sealed tube'
_diffrn_radiation_type MoK\a
_diffrn_radiation_wavelength 0.71073
_diffrn_reflns_av_R_equivalents 0.0555
_diffrn_reflns_av_sigmaI/netI 0.0481
_diffrn_reflns_limit_h_max 21
_diffrn_reflns_limit_h_min -21
_diffrn_reflns_limit_k_max 8
_diffrn_reflns_limit_k_min -6
_diffrn_reflns_limit_l_max 26
_diffrn_reflns_limit_l_min -22
_diffrn_reflns_number 13853
_diffrn_reflns_theta_full 25.02
_diffrn_reflns_theta_max 25.02
_diffrn_reflns_theta_min 2.35
_exptl_absorpt_coefficient_mu 0.084
_exptl_absorpt_correction_T_max 0.9834
_exptl_absorpt_correction_T_min 0.9744
_exptl_absorpt_correction_type multi-scan
_exptl_absorpt_process_details sadabs
_exptl_crystal_density_diffrn 1.321
_exptl_crystal_density_method 'not measured'
_exptl_crystal_F_000 1144
_exptl_crystal_size_max 0.31
_exptl_crystal_size_mid 0.24
_exptl_crystal_size_min 0.20
_refine_diff_density_max 0.135
_refine_diff_density_min -0.216
_refine_diff_density_rms 0.042
_refine_ls_extinction_method none
_refine_ls_goodness_of_fit_ref 1.031
_refine_ls_hydrogen_treatment constr
_refine_ls_matrix_type full
_refine_ls_number_parameters 379
_refine_ls_number_reflns 4854
_refine_ls_number_restraints 0
_refine_ls_restrained_S_all 1.031
_refine_ls_R_factor_all 0.0742
_refine_ls_R_factor_gt 0.0444
_refine_ls_shift/su_max 0.000
_refine_ls_shift/su_mean 0.000
_refine_ls_structure_factor_coef Fsqd
_refine_ls_weighting_details 'calc w=1/[\s^2^(Fo^2^)+(0.0461P)^2^+0.0000P] where P=(Fo^2^+2Fc^2^)/3'
_refine_ls_weighting_scheme calc
_refine_ls_wR_factor_gt 0.0952
_refine_ls_wR_factor_ref 0.1061
_reflns_number_gt 3235
_reflns_number_total 4854
_reflns_threshold_expression >2sigma(I)
_cod_data_source_file c3ce42147c.txt
_cod_data_source_block 111201b
_cod_depositor_comments
;
The following automatic conversions were performed:

'_symmetry_cell_setting' value 'Monoclinic' changed to 'monoclinic'
according to
/usr/data/users/saulius/automatic-downloads/current/RSC/lib/dictionaries/cif_core.dic
dictionary named 'cif_core.dic' version 2.4.2 from 2011-04-26.

Automatic conversion script
Id: cif_fix_values 2281 2013-09-26 08:29:07Z andrius 
;
_cod_original_cell_volume 2759.5(4)
_cod_original_sg_symbol_H-M P2(1)/c
_cod_database_code 7213868

loop_
_symmetry_equiv_pos_as_xyz
'x, y, z'
'-x, y+1/2, -z+1/2'
'-x, -y, -z'
'x, -y-1/2, z-1/2'

loop_
_atom_site_label
_atom_site_type_symbol
_atom_site_fract_x
_atom_site_fract_y
_atom_site_fract_z
_atom_site_U_iso_or_equiv
_atom_site_adp_type
_atom_site_occupancy
_atom_site_symmetry_multiplicity
_atom_site_calc_flag
_atom_site_refinement_flags
N1 N 0.25322(7) 0.5360(2) 0.19188(6) 0.0493(4) Uani 1 1 d .
N2 N 0.20811(7) -0.0549(2) 0.35747(6) 0.0477(4) Uani 1 1 d .
N3 N 0.36938(7) 0.6090(2) 0.24980(6) 0.0431(4) Uani 1 1 d .
N4 N 0.48158(7) 0.6559(2) 0.31560(6) 0.0443(4) Uani 1 1 d .
N5 N 0.55585(7) 0.6943(2) 0.32871(7) 0.0565(4) Uani 1 1 d .
N6 N 0.20063(7) 0.7783(2) 0.12327(6) 0.0460(4) Uani 1 1 d .
N7 N 0.15835(7) 1.0245(2) 0.05435(6) 0.0481(4) Uani 1 1 d .
N8 N 0.10777(9) 1.1046(3) 0.00867(7) 0.0682(5) Uani 1 1 d .
N9 N 0.39266(11) -0.2050(4) 0.49562(7) 0.0864(7) Uani 1 1 d .
N10 N -0.00390(9) -0.3328(3) 0.32349(9) 0.0684(5) Uani 1 1 d .
C1 C 0.24271(8) 0.3865(3) 0.23463(7) 0.0427(4) Uani 1 1 d .
C2 C 0.28131(9) 0.2115(3) 0.23758(7) 0.0482(5) Uani 1 1 d .
H2 H 0.3151 0.1912 0.2124 0.058 Uiso 1 1 calc R
C3 C 0.27007(9) 0.0662(3) 0.27762(7) 0.0484(5) Uani 1 1 d .
H3 H 0.2957 -0.0521 0.2790 0.058 Uiso 1 1 calc R
C4 C 0.22050(8) 0.0977(3) 0.31574(7) 0.0423(4) Uani 1 1 d .
C5 C 0.18266(9) 0.2726(3) 0.31357(7) 0.0486(5) Uani 1 1 d .
H5 H 0.1496 0.2938 0.3393 0.058 Uiso 1 1 calc R
C6 C 0.19362(9) 0.4175(3) 0.27311(7) 0.0498(5) Uani 1 1 d .
H6 H 0.1680 0.5356 0.2718 0.060 Uiso 1 1 calc R
C7 C 0.32754(8) 0.6016(2) 0.19383(7) 0.0419(4) Uani 1 1 d .
C8 C 0.35569(9) 0.6445(3) 0.14252(7) 0.0478(4) Uani 1 1 d .
H8 H 0.3250 0.6430 0.1043 0.057 Uiso 1 1 calc R
C9 C 0.43036(9) 0.6893(3) 0.14986(8) 0.0505(5) Uani 1 1 d .
H9 H 0.4506 0.7179 0.1162 0.061 Uiso 1 1 calc R
C10 C 0.47553(9) 0.6919(3) 0.20711(7) 0.0474(5) Uani 1 1 d .
H10 H 0.5262 0.7190 0.2129 0.057 Uiso 1 1 calc R
C11 C 0.44141(8) 0.6525(2) 0.25481(7) 0.0399(4) Uani 1 1 d .
C12 C 0.57276(10) 0.6866(3) 0.38889(9) 0.0623(5) Uani 1 1 d .
H12 H 0.6204 0.7087 0.4114 0.075 Uiso 1 1 calc R
C13 C 0.51217(10) 0.6425(3) 0.41424(8) 0.0658(6) Uani 1 1 d .
H13 H 0.5111 0.6284 0.4551 0.079 Uiso 1 1 calc R
C14 C 0.45407(10) 0.6243(3) 0.36622(8) 0.0602(5) Uani 1 1 d .
H14 H 0.4049 0.5956 0.3679 0.072 Uiso 1 1 calc R
C15 C 0.19128(8) 0.6065(3) 0.14985(7) 0.0451(4) Uani 1 1 d .
C16 C 0.12440(9) 0.5020(3) 0.13686(8) 0.0555(5) Uani 1 1 d .
H16 H 0.1191 0.3831 0.1558 0.067 Uiso 1 1 calc R
C17 C 0.06646(9) 0.5810(3) 0.09504(9) 0.0630(6) Uani 1 1 d .
H17 H 0.0211 0.5151 0.0860 0.076 Uiso 1 1 calc R
C18 C 0.07475(9) 0.7564(3) 0.06648(8) 0.0566(5) Uani 1 1 d .
H18 H 0.0361 0.8111 0.0382 0.068 Uiso 1 1 calc R
C19 C 0.14301(9) 0.8453(3) 0.08207(7) 0.0451(4) Uani 1 1 d .
C20 C 0.14251(12) 1.2599(3) -0.00748(9) 0.0691(6) Uani 1 1 d .
H20 H 0.1214 1.3442 -0.0386 0.083 Uiso 1 1 calc R
C21 C 0.21323(12) 1.2835(3) 0.02677(9) 0.0706(6) Uani 1 1 d .
H21 H 0.2474 1.3821 0.0238 0.085 Uiso 1 1 calc R
C22 C 0.22176(10) 1.1296(3) 0.06601(9) 0.0661(6) Uani 1 1 d .
H22 H 0.2638 1.1021 0.0955 0.079 Uiso 1 1 calc R
C23 C 0.38524(12) -0.0302(4) 0.46876(10) 0.0784(7) Uani 1 1 d .
H23 H 0.4227 0.0616 0.4813 0.094 Uiso 1 1 calc R
C24 C 0.32600(10) 0.0252(3) 0.42369(8) 0.0628(6) Uani 1 1 d .
H24 H 0.3243 0.1501 0.4069 0.075 Uiso 1 1 calc R
C25 C 0.26886(9) -0.1090(3) 0.40366(7) 0.0480(5) Uani 1 1 d .
C26 C 0.27719(10) -0.2938(3) 0.43000(8) 0.0616(5) Uani 1 1 d .
H26 H 0.2420 -0.3912 0.4173 0.074 Uiso 1 1 calc R
C27 C 0.33845(13) -0.3312(4) 0.47525(9) 0.0808(7) Uani 1 1 d .
H27 H 0.3419 -0.4550 0.4928 0.097 Uiso 1 1 calc R
C28 C 0.02268(10) -0.2326(3) 0.28157(9) 0.0615(5) Uani 1 1 d .
H28 H -0.0072 -0.2253 0.2431 0.074 Uiso 1 1 calc R
C29 C 0.09079(9) -0.1389(3) 0.29044(8) 0.0510(5) Uani 1 1 d .
H29 H 0.1054 -0.0717 0.2589 0.061 Uiso 1 1 calc R
C30 C 0.13748(9) -0.1464(3) 0.34753(7) 0.0436(4) Uani 1 1 d .
C31 C 0.10950(9) -0.2434(3) 0.39266(8) 0.0518(5) Uani 1 1 d .
H31 H 0.1369 -0.2474 0.4321 0.062 Uiso 1 1 calc R
C32 C 0.04080(10) -0.3333(3) 0.37828(9) 0.0622(5) Uani 1 1 d .
H32 H 0.0242 -0.3995 0.4091 0.075 Uiso 1 1 calc R

loop_
_atom_site_aniso_label
_atom_site_aniso_U_11
_atom_site_aniso_U_22
_atom_site_aniso_U_33
_atom_site_aniso_U_23
_atom_site_aniso_U_13
_atom_site_aniso_U_12
N1 0.0334(7) 0.0598(11) 0.0526(9) 0.0167(7) 0.0039(7) -0.0012(7)
N2 0.0400(8) 0.0540(10) 0.0479(8) 0.0126(7) 0.0060(7) -0.0002(7)
N3 0.0359(7) 0.0489(10) 0.0441(8) 0.0042(6) 0.0073(6) 0.0017(6)
N4 0.0338(7) 0.0508(10) 0.0477(8) 0.0001(7) 0.0068(6) -0.0020(7)
N5 0.0398(8) 0.0638(12) 0.0626(10) 0.0005(8) 0.0021(7) -0.0072(7)
N6 0.0390(8) 0.0490(10) 0.0479(8) 0.0066(7) 0.0035(7) 0.0017(7)
N7 0.0414(8) 0.0531(10) 0.0471(8) 0.0069(7) 0.0022(7) 0.0021(7)
N8 0.0616(10) 0.0642(13) 0.0687(11) 0.0193(9) -0.0112(9) 0.0013(9)
N9 0.0673(12) 0.147(2) 0.0425(10) 0.0092(12) 0.0055(9) 0.0230(14)
N10 0.0529(10) 0.0643(13) 0.0872(13) -0.0010(10) 0.0119(10) -0.0071(9)
C1 0.0343(9) 0.0509(12) 0.0422(9) 0.0052(8) 0.0061(7) -0.0020(8)
C2 0.0402(9) 0.0603(13) 0.0475(10) 0.0047(9) 0.0169(8) 0.0070(9)
C3 0.0446(10) 0.0492(12) 0.0532(11) 0.0049(9) 0.0143(8) 0.0106(9)
C4 0.0382(9) 0.0459(12) 0.0422(9) 0.0056(8) 0.0068(7) -0.0005(8)
C5 0.0464(10) 0.0552(13) 0.0479(10) 0.0026(9) 0.0183(8) 0.0076(9)
C6 0.0494(10) 0.0451(12) 0.0569(11) 0.0036(9) 0.0150(9) 0.0088(9)
C7 0.0352(9) 0.0428(11) 0.0473(10) 0.0056(8) 0.0073(8) 0.0023(8)
C8 0.0451(10) 0.0552(12) 0.0425(10) 0.0046(8) 0.0074(8) 0.0014(9)
C9 0.0506(11) 0.0535(13) 0.0512(11) 0.0074(9) 0.0192(9) -0.0028(9)
C10 0.0390(9) 0.0518(13) 0.0525(11) 0.0043(8) 0.0117(8) -0.0061(8)
C11 0.0351(9) 0.0392(11) 0.0454(10) 0.0016(7) 0.0076(7) 0.0002(7)
C12 0.0472(11) 0.0737(16) 0.0596(13) -0.0007(10) -0.0048(10) -0.0006(10)
C13 0.0553(12) 0.0922(18) 0.0476(11) -0.0004(10) 0.0049(10) 0.0058(11)
C14 0.0416(10) 0.0895(16) 0.0515(11) 0.0025(10) 0.0139(9) 0.0028(10)
C15 0.0364(9) 0.0513(12) 0.0467(10) 0.0038(8) 0.0062(8) 0.0011(8)
C16 0.0427(10) 0.0583(13) 0.0629(12) 0.0121(9) 0.0040(9) -0.0051(9)
C17 0.0368(10) 0.0695(15) 0.0771(13) 0.0126(11) -0.0019(10) -0.0083(9)
C18 0.0386(10) 0.0631(14) 0.0628(12) 0.0107(10) -0.0024(9) 0.0006(9)
C19 0.0394(9) 0.0481(12) 0.0463(10) 0.0036(8) 0.0048(8) 0.0038(8)
C20 0.0752(14) 0.0641(16) 0.0631(13) 0.0198(11) 0.0016(11) 0.0003(12)
C21 0.0666(13) 0.0745(17) 0.0701(14) 0.0163(11) 0.0120(11) -0.0129(12)
C22 0.0492(11) 0.0815(16) 0.0636(12) 0.0182(11) 0.0016(9) -0.0111(11)
C23 0.0581(13) 0.115(2) 0.0566(13) -0.0198(14) -0.0016(11) 0.0016(14)
C24 0.0553(12) 0.0765(16) 0.0533(11) -0.0061(10) 0.0031(10) 0.0025(11)
C25 0.0420(10) 0.0658(14) 0.0374(9) 0.0025(9) 0.0107(8) 0.0062(9)
C26 0.0532(11) 0.0775(16) 0.0550(11) 0.0213(10) 0.0127(9) 0.0103(11)
C27 0.0679(14) 0.117(2) 0.0598(14) 0.0339(13) 0.0174(12) 0.0252(15)
C28 0.0511(11) 0.0595(14) 0.0690(13) -0.0014(10) 0.0004(10) 0.0023(10)
C29 0.0482(10) 0.0496(12) 0.0537(11) 0.0029(9) 0.0069(9) 0.0050(9)
C30 0.0388(9) 0.0410(11) 0.0518(10) 0.0014(8) 0.0109(8) 0.0048(8)
C31 0.0471(10) 0.0553(13) 0.0552(11) 0.0039(9) 0.0152(9) 0.0012(9)
C32 0.0548(12) 0.0601(15) 0.0758(14) 0.0048(10) 0.0229(11) -0.0014(10)

loop_
_atom_type_symbol
_atom_type_description
_atom_type_scat_dispersion_real
_atom_type_scat_dispersion_imag
_atom_type_scat_source
C C 0.0033 0.0016 'International Tables Vol C Tables 4.2.6.8 and 6.1.1.4'
H H 0.0000 0.0000 'International Tables Vol C Tables 4.2.6.8 and 6.1.1.4'
N N 0.0061 0.0033 'International Tables Vol C Tables 4.2.6.8 and 6.1.1.4'

loop_
_geom_angle_atom_site_label_1
_geom_angle_atom_site_label_2
_geom_angle_atom_site_label_3
_geom_angle
C15 N1 C7 123.29(14)
C15 N1 C1 119.60(13)
C7 N1 C1 117.09(12)
C25 N2 C30 124.23(14)
C25 N2 C4 117.62(13)
C30 N2 C4 118.07(13)
C11 N3 C7 117.22(14)
C14 N4 N5 111.84(13)
C14 N4 C11 127.10(13)
N5 N4 C11 121.07(13)
C12 N5 N4 103.48(15)
C19 N6 C15 117.03(14)
C22 N7 N8 111.48(15)
C22 N7 C19 127.50(14)
N8 N7 C19 120.95(14)
C20 N8 N7 103.81(15)
C27 N9 C23 114.98(19)
C28 N10 C32 114.38(16)
C2 C1 C6 119.41(15)
C2 C1 N1 120.48(15)
C6 C1 N1 120.10(16)
C1 C2 C3 120.58(15)
C1 C2 H2 119.7
C3 C2 H2 119.7
C2 C3 C4 119.68(16)
C2 C3 H3 120.2
C4 C3 H3 120.2
C5 C4 C3 120.00(15)
C5 C4 N2 120.14(14)
C3 C4 N2 119.86(15)
C4 C5 C6 120.21(16)
C4 C5 H5 119.9
C6 C5 H5 119.9
C1 C6 C5 120.11(16)
C1 C6 H6 119.9
C5 C6 H6 119.9
N3 C7 C8 122.66(14)
N3 C7 N1 113.80(14)
C8 C7 N1 123.46(14)
C9 C8 C7 118.08(15)
C9 C8 H8 121.0
C7 C8 H8 121.0
C8 C9 C10 120.48(16)
C8 C9 H9 119.8
C10 C9 H9 119.8
C11 C10 C9 116.52(15)
C11 C10 H10 121.7
C9 C10 H10 121.7
N3 C11 C10 124.98(15)
N3 C11 N4 113.43(14)
C10 C11 N4 121.59(14)
N5 C12 C13 112.88(16)
N5 C12 H12 123.6
C13 C12 H12 123.6
C14 C13 C12 104.76(17)
C14 C13 H13 127.6
C12 C13 H13 127.6
N4 C14 C13 107.03(15)
N4 C14 H14 126.5
C13 C14 H14 126.5
N6 C15 C16 122.44(15)
N6 C15 N1 116.16(14)
C16 C15 N1 121.41(16)
C17 C16 C15 117.78(17)
C17 C16 H16 121.1
C15 C16 H16 121.1
C16 C17 C18 121.05(17)
C16 C17 H17 119.5
C18 C17 H17 119.5
C19 C18 C17 116.29(16)
C19 C18 H18 121.9
C17 C18 H18 121.9
N6 C19 C18 125.37(17)
N6 C19 N7 113.56(14)
C18 C19 N7 121.07(15)
N8 C20 C21 112.86(17)
N8 C20 H20 123.6
C21 C20 H20 123.6
C22 C21 C20 104.33(19)
C22 C21 H21 127.8
C20 C21 H21 127.8
N7 C22 C21 107.52(17)
N7 C22 H22 126.2
C21 C22 H22 126.2
N9 C23 C24 124.9(2)
N9 C23 H23 117.5
C24 C23 H23 117.5
C23 C24 C25 119.1(2)
C23 C24 H24 120.4
C25 C24 H24 120.4
C26 C25 C24 116.43(17)
C26 C25 N2 123.75(17)
C24 C25 N2 119.78(17)
C27 C26 C25 119.2(2)
C27 C26 H26 120.4
C25 C26 H26 120.4
N9 C27 C26 125.3(2)
N9 C27 H27 117.3
C26 C27 H27 117.3
N10 C28 C29 125.53(18)
N10 C28 H28 117.2
C29 C28 H28 117.2
C28 C29 C30 119.05(18)
C28 C29 H29 120.5
C30 C29 H29 120.5
C31 C30 C29 116.36(15)
C31 C30 N2 123.48(15)
C29 C30 N2 120.15(15)
C32 C31 C30 119.34(17)
C32 C31 H31 120.3
C30 C31 H31 120.3
N10 C32 C31 125.24(19)
N10 C32 H32 117.4
C31 C32 H32 117.4

loop_
_geom_bond_atom_site_label_1
_geom_bond_atom_site_label_2
_geom_bond_distance
N1 C15 1.4095(19)
N1 C7 1.4246(19)
N1 C1 1.442(2)
N2 C25 1.4127(19)
N2 C30 1.413(2)
N2 C4 1.451(2)
N3 C11 1.3342(19)
N3 C7 1.3405(19)
N4 C14 1.354(2)
N4 N5 1.3581(17)
N4 C11 1.4210(19)
N5 C12 1.332(2)
N6 C19 1.3393(19)
N6 C15 1.343(2)
N7 C22 1.345(2)
N7 N8 1.3552(18)
N7 C19 1.426(2)
N8 C20 1.323(2)
N9 C27 1.325(3)
N9 C23 1.332(3)
N10 C28 1.335(2)
N10 C32 1.339(2)
C1 C2 1.382(2)
C1 C6 1.385(2)
C2 C3 1.384(2)
C2 H2 0.9300
C3 C4 1.386(2)
C3 H3 0.9300
C4 C5 1.376(2)
C5 C6 1.386(2)
C5 H5 0.9300
C6 H6 0.9300
C7 C8 1.389(2)
C8 C9 1.378(2)
C8 H8 0.9300
C9 C10 1.388(2)
C9 H9 0.9300
C10 C11 1.374(2)
C10 H10 0.9300
C12 C13 1.379(3)
C12 H12 0.9300
C13 C14 1.364(2)
C13 H13 0.9300
C14 H14 0.9300
C15 C16 1.396(2)
C16 C17 1.381(2)
C16 H16 0.9300
C17 C18 1.381(3)
C17 H17 0.9300
C18 C19 1.370(2)
C18 H18 0.9300
C20 C21 1.378(3)
C20 H20 0.9300
C21 C22 1.362(3)
C21 H21 0.9300
C22 H22 0.9300
C23 C24 1.383(3)
C23 H23 0.9300
C24 C25 1.395(2)
C24 H24 0.9300
C25 C26 1.389(3)
C26 C27 1.381(3)
C26 H26 0.9300
C27 H27 0.9300
C28 C29 1.380(2)
C28 H28 0.9300
C29 C30 1.397(2)
C29 H29 0.9300
C30 C31 1.394(2)
C31 C32 1.378(2)
C31 H31 0.9300
C32 H32 0.9300

loop_
_geom_torsion_atom_site_label_1
_geom_torsion_atom_site_label_2
_geom_torsion_atom_site_label_3
_geom_torsion_atom_site_label_4
_geom_torsion
C14 N4 N5 C12 -0.4(2)
C11 N4 N5 C12 179.36(15)
C22 N7 N8 C20 0.6(2)
C19 N7 N8 C20 -176.51(16)
C15 N1 C1 C2 123.30(17)
C7 N1 C1 C2 -55.3(2)
C15 N1 C1 C6 -56.6(2)
C7 N1 C1 C6 124.82(16)
C6 C1 C2 C3 1.4(2)
N1 C1 C2 C3 -178.54(15)
C1 C2 C3 C4 -1.0(3)
C2 C3 C4 C5 0.1(2)
C2 C3 C4 N2 179.52(15)
C25 N2 C4 C5 -116.06(17)
C30 N2 C4 C5 67.1(2)
C25 N2 C4 C3 64.5(2)
C30 N2 C4 C3 -112.33(17)
C3 C4 C5 C6 0.3(2)
N2 C4 C5 C6 -179.06(15)
C2 C1 C6 C5 -0.9(2)
N1 C1 C6 C5 179.01(15)
C4 C5 C6 C1 0.1(2)
C11 N3 C7 C8 -2.5(2)
C11 N3 C7 N1 174.27(14)
C15 N1 C7 N3 145.58(16)
C1 N1 C7 N3 -35.9(2)
C15 N1 C7 C8 -37.6(3)
C1 N1 C7 C8 140.87(17)
N3 C7 C8 C9 2.4(3)
N1 C7 C8 C9 -174.11(16)
C7 C8 C9 C10 -0.3(3)
C8 C9 C10 C11 -1.4(3)
C7 N3 C11 C10 0.6(2)
C7 N3 C11 N4 -179.61(13)
C9 C10 C11 N3 1.3(3)
C9 C10 C11 N4 -178.42(15)
C14 N4 C11 N3 -1.4(2)
N5 N4 C11 N3 178.85(14)
C14 N4 C11 C10 178.35(18)
N5 N4 C11 C10 -1.4(2)
N4 N5 C12 C13 0.7(2)
N5 C12 C13 C14 -0.7(2)
N5 N4 C14 C13 0.0(2)
C11 N4 C14 C13 -179.77(17)
C12 C13 C14 N4 0.4(2)
C19 N6 C15 C16 -1.5(2)
C19 N6 C15 N1 178.37(14)
C7 N1 C15 N6 -19.2(2)
C1 N1 C15 N6 162.29(15)
C7 N1 C15 C16 160.60(16)
C1 N1 C15 C16 -17.9(2)
N6 C15 C16 C17 0.0(3)
N1 C15 C16 C17 -179.86(16)
C15 C16 C17 C18 0.8(3)
C16 C17 C18 C19 0.0(3)
C15 N6 C19 C18 2.4(3)
C15 N6 C19 N7 -177.76(14)
C17 C18 C19 N6 -1.7(3)
C17 C18 C19 N7 178.49(17)
C22 N7 C19 N6 -1.4(3)
N8 N7 C19 N6 175.28(15)
C22 N7 C19 C18 178.48(18)
N8 N7 C19 C18 -4.9(3)
N7 N8 C20 C21 -0.8(2)
N8 C20 C21 C22 0.6(3)
N8 N7 C22 C21 -0.3(2)
C19 N7 C22 C21 176.64(18)
C20 C21 C22 N7 -0.2(2)
C27 N9 C23 C24 1.3(3)
N9 C23 C24 C25 -0.2(3)
C23 C24 C25 C26 -1.8(3)
C23 C24 C25 N2 -179.75(16)
C30 N2 C25 C26 24.3(3)
C4 N2 C25 C26 -152.37(17)
C30 N2 C25 C24 -157.93(16)
C4 N2 C25 C24 25.4(2)
C24 C25 C26 C27 2.7(3)
N2 C25 C26 C27 -179.48(16)
C23 N9 C27 C26 -0.3(3)
C25 C26 C27 N9 -1.7(3)
C32 N10 C28 C29 1.8(3)
N10 C28 C29 C30 0.1(3)
C28 C29 C30 C31 -2.7(2)
C28 C29 C30 N2 178.77(16)
C25 N2 C30 C31 25.5(3)
C4 N2 C30 C31 -157.91(16)
C25 N2 C30 C29 -156.08(16)
C4 N2 C30 C29 20.6(2)
C29 C30 C31 C32 3.3(3)
N2 C30 C31 C32 -178.14(17)
C28 N10 C32 C31 -1.0(3)
C30 C31 C32 N10 -1.6(3)
